data_7108346
loop_
_publ_author_name
'Chen-Yu Li'
'Chen-Ruei Wu'
'Yi-Chang Liu'
'Bao-Tsan Ko'

_publ_section_title
;
 Trimetallic magnesium complexes bearing amine-bis(benzotriazole
 phenolate) derivatives as bifunctional catalysts for ring-opening
 polymerization and CO2/epoxide coupling
;
_journal_name_full Chem.Commun.
_journal_page_first 9628
_journal_paper_doi 10.1039/c2cc34450e
_journal_volume 48
_journal_year 2012
_chemical_formula_moiety 'C32 H34 N8 O2'
_chemical_formula_sum 'C32 H34 N8 O2'
_chemical_formula_weight 562.67
_chemical_name_systematic
;
?
;
_space_group_IT_number 2
_symmetry_cell_setting triclinic
_symmetry_space_group_name_Hall '-P 1'
_symmetry_space_group_name_H-M 'P -1'
_atom_sites_solution_hydrogens geom
_atom_sites_solution_primary direct
_atom_sites_solution_secondary difmap
_audit_creation_method SHELXL-97
_cell_angle_alpha 77.598(2)
_cell_angle_beta 80.191(2)
_cell_angle_gamma 73.079(2)
_cell_formula_units_Z 4
_cell_length_a 10.2090(3)
_cell_length_b 15.6603(5)
_cell_length_c 19.1412(6)
_cell_measurement_reflns_used 9980
_cell_measurement_temperature 100(2)
_cell_measurement_theta_max 28.19
_cell_measurement_theta_min 2.25
_cell_volume 2840.30(16)
_computing_cell_refinement 'Bruker APEX2 (Bruker, 2008)'
_computing_data_collection 'APEX2 (Bruker, 2008)'
_computing_data_reduction 'Bruker APEX2 (Bruker, 2008)'
_computing_molecular_graphics 'SHELXTL (Sheldrick, 2008)'
_computing_publication_material 'SHELXTL (Sheldrick, 2008)'
_computing_structure_refinement 'SHELXL-97 (Sheldrick, 2008)'
_computing_structure_solution 'SHELXS-97 (Sheldrick, 2008)'
_diffrn_ambient_temperature 100(2)
_diffrn_measured_fraction_theta_full 0.992
_diffrn_measured_fraction_theta_max 0.992
_diffrn_measurement_device_type 'Bruker APEX-II CCD'
_diffrn_measurement_method '\f and \w scans'
_diffrn_radiation_monochromator graphite
_diffrn_radiation_source 'fine-focus sealed tube'
_diffrn_radiation_type MoK\a
_diffrn_radiation_wavelength 0.71073
_diffrn_reflns_av_R_equivalents 0.0425
_diffrn_reflns_av_sigmaI/netI 0.0600
_diffrn_reflns_limit_h_max 13
_diffrn_reflns_limit_h_min -13
_diffrn_reflns_limit_k_max 20
_diffrn_reflns_limit_k_min -20
_diffrn_reflns_limit_l_max 25
_diffrn_reflns_limit_l_min -25
_diffrn_reflns_number 49543
_diffrn_reflns_theta_full 28.35
_diffrn_reflns_theta_max 28.35
_diffrn_reflns_theta_min 1.91
_exptl_absorpt_coefficient_mu 0.086
_exptl_absorpt_correction_T_max 0.9897
_exptl_absorpt_correction_T_min 0.9697
_exptl_absorpt_correction_type multi-scan
_exptl_absorpt_process_details 'SADABS V2008/1 (Bruker AXS, 2008)'
_exptl_crystal_colour yellow
_exptl_crystal_density_diffrn 1.316
_exptl_crystal_density_method 'not measured'
_exptl_crystal_description block
_exptl_crystal_F_000 1192
_exptl_crystal_size_max 0.36
_exptl_crystal_size_mid 0.25
_exptl_crystal_size_min 0.12
_refine_diff_density_max 0.593
_refine_diff_density_min -0.541
_refine_diff_density_rms 0.051
_refine_ls_extinction_method none
_refine_ls_goodness_of_fit_ref 1.046
_refine_ls_hydrogen_treatment constr
_refine_ls_matrix_type full
_refine_ls_number_parameters 765
_refine_ls_number_reflns 14069
_refine_ls_number_restraints 4
_refine_ls_restrained_S_all 1.260
_refine_ls_R_factor_all 0.0921
_refine_ls_R_factor_gt 0.0517
_refine_ls_shift/su_max 0.000
_refine_ls_shift/su_mean 0.000
_refine_ls_structure_factor_coef Fsqd
_refine_ls_weighting_details 'calc w=1/[\s^2^(Fo^2^)+(0.0561P)^2^+0.4623P] where P=(Fo^2^+2Fc^2^)/3'
_refine_ls_weighting_scheme calc
_refine_ls_wR_factor_gt 0.1133
_refine_ls_wR_factor_ref 0.1295
_reflns_number_gt 9241
_reflns_number_total 14069
_reflns_threshold_expression >2sigma(I)
_cod_data_source_file c2cc34450e.txt
_cod_data_source_block yu72_0m
_cod_original_cell_volume 2840.30(15)
_cod_database_code 7108346

loop_
_symmetry_equiv_pos_as_xyz
'x, y, z'
'-x, -y, -z'

loop_
_atom_site_label
_atom_site_type_symbol
_atom_site_fract_x
_atom_site_fract_y
_atom_site_fract_z
_atom_site_U_iso_or_equiv
_atom_site_adp_type
_atom_site_occupancy
_atom_site_symmetry_multiplicity
_atom_site_calc_flag
_atom_site_refinement_flags
O1 O 0.66503(16) 0.60097(9) 0.37204(7) 0.0267(4) Uani 1 1 d D
H1 H 0.7177 0.6022 0.4040 0.032 Uiso 1 1 d D
O2 O 0.47603(14) 0.41812(9) 0.12347(8) 0.0267(3) Uani 1 1 d D
H2 H 0.5680 0.4231 0.1292 0.032 Uiso 1 1 d D
O3 O -0.10056(15) 0.19410(9) 0.50271(7) 0.0244(3) Uani 1 1 d D
H3 H -0.0330 0.2007 0.4682 0.029 Uiso 1 1 d D
O4 O -0.15267(14) 0.05211(10) 0.82567(7) 0.0240(3) Uani 1 1 d D
H4 H -0.2443 0.0615 0.8142 0.029 Uiso 1 1 d D
N1 N 0.77354(18) 0.43001(11) 0.56777(9) 0.0218(4) Uani 1 1 d .
N2 N 0.74338(17) 0.48316(11) 0.50513(9) 0.0189(4) Uani 1 1 d .
N3 N 0.78985(18) 0.55763(11) 0.48758(9) 0.0202(4) Uani 1 1 d .
N4 N 0.2583(2) 0.38666(12) 0.03637(9) 0.0286(4) Uani 1 1 d .
N5 N 0.22458(18) 0.40069(11) 0.10424(9) 0.0221(4) Uani 1 1 d .
N6 N 0.17365(19) 0.33955(11) 0.15186(10) 0.0264(4) Uani 1 1 d .
N7 N 0.57188(18) 0.52540(11) 0.21753(9) 0.0210(4) Uani 1 1 d .
N8 N 0.73809(18) 0.39968(12) 0.13312(9) 0.0239(4) Uani 1 1 d .
N9 N 0.14088(19) 0.16701(11) 0.42663(9) 0.0225(4) Uani 1 1 d .
N10 N 0.18129(18) 0.09149(11) 0.47479(9) 0.0216(4) Uani 1 1 d .
N11 N 0.31384(18) 0.04623(12) 0.46692(10) 0.0244(4) Uani 1 1 d .
N12 N 0.23695(19) -0.07532(12) 0.81820(9) 0.0256(4) Uani 1 1 d .
N13 N 0.13183(17) -0.00584(11) 0.83351(9) 0.0189(4) Uani 1 1 d .
N14 N 0.09742(19) 0.00207(12) 0.90257(9) 0.0259(4) Uani 1 1 d .
N15 N -0.32416(17) 0.13481(11) 0.69339(9) 0.0206(4) Uani 1 1 d .
N16 N -0.42370(19) 0.05083(13) 0.82866(10) 0.0274(4) Uani 1 1 d .
C1 C 0.6299(2) 0.52095(13) 0.39445(11) 0.0198(4) Uani 1 1 d .
C2 C 0.6664(2) 0.46176(13) 0.45836(11) 0.0192(4) Uani 1 1 d .
C3 C 0.6271(2) 0.38134(13) 0.47916(11) 0.0208(4) Uani 1 1 d .
H3C H 0.6529 0.3424 0.5228 0.025 Uiso 1 1 calc R
C4 C 0.5507(2) 0.35742(13) 0.43688(11) 0.0222(5) Uani 1 1 d .
C5 C 0.5147(2) 0.41620(14) 0.37330(11) 0.0224(5) Uani 1 1 d .
H5A H 0.4627 0.4003 0.3438 0.027 Uiso 1 1 calc R
C6 C 0.5521(2) 0.49744(13) 0.35148(11) 0.0209(4) Uani 1 1 d .
C7 C 0.5045(2) 0.56035(14) 0.28355(11) 0.0226(5) Uani 1 1 d .
H7A H 0.4036 0.5709 0.2854 0.027 Uiso 1 1 calc R
H7B H 0.5231 0.6195 0.2817 0.027 Uiso 1 1 calc R
C8 C 0.5075(2) 0.58444(14) 0.15489(11) 0.0225(5) Uani 1 1 d .
H8A H 0.5696 0.5720 0.1104 0.027 Uiso 1 1 calc R
H8B H 0.4951 0.6485 0.1584 0.027 Uiso 1 1 calc R
C9 C 0.3701(2) 0.57053(13) 0.14977(11) 0.0205(4) Uani 1 1 d .
C10 C 0.3641(2) 0.48857(13) 0.13270(11) 0.0212(4) Uani 1 1 d .
C11 C 0.2351(2) 0.48190(14) 0.12425(11) 0.0214(5) Uani 1 1 d .
C12 C 0.1163(2) 0.55095(14) 0.13240(11) 0.0233(5) Uani 1 1 d .
H12B H 0.0308 0.5435 0.1253 0.028 Uiso 1 1 calc R
C13 C 0.1204(2) 0.63079(14) 0.15082(11) 0.0241(5) Uani 1 1 d .
C14 C 0.2494(2) 0.63812(14) 0.15910(11) 0.0223(5) Uani 1 1 d .
H14B H 0.2549 0.6923 0.1718 0.027 Uiso 1 1 calc R
C15 C 0.8459(2) 0.47367(13) 0.59398(11) 0.0202(4) Uani 1 1 d .
C16 C 0.9054(2) 0.45122(15) 0.65873(11) 0.0254(5) Uani 1 1 d .
H16A H 0.8971 0.3988 0.6930 0.031 Uiso 1 1 calc R
C17 C 0.9758(2) 0.50810(15) 0.67028(12) 0.0271(5) Uani 1 1 d .
H17A H 1.0175 0.4946 0.7135 0.032 Uiso 1 1 calc R
C18 C 0.9885(2) 0.58672(14) 0.61953(12) 0.0258(5) Uani 1 1 d .
H18A H 1.0391 0.6240 0.6296 0.031 Uiso 1 1 calc R
C19 C 0.9301(2) 0.61064(14) 0.55653(12) 0.0237(5) Uani 1 1 d .
H19A H 0.9388 0.6635 0.5229 0.028 Uiso 1 1 calc R
C20 C 0.8563(2) 0.55310(13) 0.54380(11) 0.0198(4) Uani 1 1 d .
C21 C 0.2260(2) 0.30790(14) 0.03980(12) 0.0251(5) Uani 1 1 d .
C22 C 0.2350(3) 0.25852(16) -0.01524(13) 0.0357(6) Uani 1 1 d .
H22A H 0.2716 0.2775 -0.0633 0.043 Uiso 1 1 calc R
C23 C 0.1889(3) 0.18234(15) 0.00366(14) 0.0359(6) Uani 1 1 d .
H23A H 0.1925 0.1481 -0.0323 0.043 Uiso 1 1 calc R
C24 C 0.1361(3) 0.15281(15) 0.07497(15) 0.0365(6) Uani 1 1 d .
H24A H 0.1046 0.0995 0.0855 0.044 Uiso 1 1 calc R
C25 C 0.1291(3) 0.19852(15) 0.12915(14) 0.0349(6) Uani 1 1 d .
H25A H 0.0953 0.1775 0.1772 0.042 Uiso 1 1 calc R
C26 C 0.1742(2) 0.27857(14) 0.11071(12) 0.0244(5) Uani 1 1 d .
C27 C 0.5062(2) 0.27078(14) 0.46038(12) 0.0292(5) Uani 1 1 d .
H27A H 0.4664 0.2662 0.5109 0.044 Uiso 1 1 calc R
H27B H 0.5863 0.2188 0.4550 0.044 Uiso 1 1 calc R
H27C H 0.4372 0.2710 0.4305 0.044 Uiso 1 1 calc R
C28 C -0.0075(2) 0.70706(16) 0.16075(13) 0.0338(6) Uani 1 1 d .
H28A H -0.0877 0.6900 0.1523 0.051 Uiso 1 1 calc R
H28B H 0.0023 0.7617 0.1265 0.051 Uiso 1 1 calc R
H28C H -0.0202 0.7191 0.2100 0.051 Uiso 1 1 calc R
C29 C 0.7207(2) 0.51455(15) 0.20893(12) 0.0260(5) Uani 1 1 d .
H29A H 0.7595 0.4759 0.2527 0.031 Uiso 1 1 calc R
H29B H 0.7383 0.5746 0.2039 0.031 Uiso 1 1 calc R
C30 C 0.7932(2) 0.47215(15) 0.14368(11) 0.0260(5) Uani 1 1 d .
H30A H 0.7844 0.5200 0.1002 0.031 Uiso 1 1 calc R
H30B H 0.8925 0.4471 0.1491 0.031 Uiso 1 1 calc R
C31 C 0.7644(2) 0.32313(15) 0.19329(12) 0.0301(5) Uani 1 1 d .
H31A H 0.7101 0.3416 0.2376 0.045 Uiso 1 1 calc R
H31B H 0.8626 0.3046 0.1994 0.045 Uiso 1 1 calc R
H31C H 0.7379 0.2722 0.1830 0.045 Uiso 1 1 calc R
C32 C 0.8022(3) 0.37103(16) 0.06409(12) 0.0327(6) Uani 1 1 d .
H32A H 0.7797 0.4224 0.0247 0.049 Uiso 1 1 calc R
H32B H 0.7673 0.3217 0.0573 0.049 Uiso 1 1 calc R
H32C H 0.9025 0.3499 0.0643 0.049 Uiso 1 1 calc R
C33 C -0.0489(2) 0.11137(13) 0.54327(11) 0.0202(4) Uani 1 1 d .
C34 C 0.0869(2) 0.05989(13) 0.53154(11) 0.0205(4) Uani 1 1 d .
C35 C 0.1348(2) -0.02453(13) 0.57410(11) 0.0219(5) Uani 1 1 d .
H35A H 0.2273 -0.0589 0.5645 0.026 Uiso 1 1 calc R
C36 C 0.0489(2) -0.05837(13) 0.62987(11) 0.0218(5) Uani 1 1 d .
C37 C -0.0861(2) -0.00585(13) 0.64224(11) 0.0215(5) Uani 1 1 d .
H37A H -0.1459 -0.0285 0.6807 0.026 Uiso 1 1 calc R
C38 C -0.1364(2) 0.07793(13) 0.60067(11) 0.0206(4) Uani 1 1 d .
C39 C -0.2834(2) 0.13199(14) 0.61643(11) 0.0223(5) Uani 1 1 d .
H39A H -0.2947 0.1947 0.5895 0.027 Uiso 1 1 calc R
H39B H -0.3456 0.1050 0.5991 0.027 Uiso 1 1 calc R
C40 C -0.2714(2) 0.20063(14) 0.71662(12) 0.0235(5) Uani 1 1 d .
H40A H -0.3205 0.2129 0.7642 0.028 Uiso 1 1 calc R
H40B H -0.2905 0.2583 0.6819 0.028 Uiso 1 1 calc R
C41 C -0.1195(2) 0.16742(13) 0.72194(11) 0.0200(4) Uani 1 1 d .
C42 C -0.0693(2) 0.09436(13) 0.77592(11) 0.0195(4) Uani 1 1 d .
C43 C 0.0731(2) 0.06446(13) 0.77732(11) 0.0197(4) Uani 1 1 d .
C44 C 0.1628(2) 0.10094(14) 0.72527(11) 0.0226(5) Uani 1 1 d .
H44A H 0.2593 0.0770 0.7267 0.027 Uiso 1 1 calc R
C45 C 0.1139(2) 0.17209(14) 0.67087(11) 0.0247(5) Uani 1 1 d .
C46 C -0.0282(2) 0.20480(14) 0.67137(11) 0.0234(5) Uani 1 1 d .
H46A H -0.0641 0.2547 0.6356 0.028 Uiso 1 1 calc R
C47 C 0.2581(2) 0.17148(14) 0.38236(11) 0.0240(5) Uani 1 1 d .
C48 C 0.2826(2) 0.23498(16) 0.32046(12) 0.0291(5) Uani 1 1 d .
H48A H 0.2107 0.2849 0.3028 0.035 Uiso 1 1 calc R
C49 C 0.4139(3) 0.22127(17) 0.28736(13) 0.0338(6) Uani 1 1 d .
H49A H 0.4341 0.2631 0.2459 0.041 Uiso 1 1 calc R
C50 C 0.5218(3) 0.14637(17) 0.31288(13) 0.0339(6) Uani 1 1 d .
H50A H 0.6120 0.1397 0.2880 0.041 Uiso 1 1 calc R
C51 C 0.5002(2) 0.08354(16) 0.37201(12) 0.0310(5) Uani 1 1 d .
H51A H 0.5729 0.0333 0.3885 0.037 Uiso 1 1 calc R
C52 C 0.3652(2) 0.09673(14) 0.40749(11) 0.0240(5) Uani 1 1 d .
C53 C 0.2749(2) -0.11753(14) 0.88421(11) 0.0227(5) Uani 1 1 d .
C54 C 0.3833(2) -0.19483(15) 0.90410(13) 0.0315(5) Uani 1 1 d .
H54A H 0.4434 -0.2270 0.8692 0.038 Uiso 1 1 calc R
C55 C 0.3975(2) -0.22101(15) 0.97545(13) 0.0306(5) Uani 1 1 d .
H55A H 0.4694 -0.2726 0.9906 0.037 Uiso 1 1 calc R
C56 C 0.3084(2) -0.17359(16) 1.02760(12) 0.0303(5) Uani 1 1 d .
H56A H 0.3220 -0.1948 1.0769 0.036 Uiso 1 1 calc R
C57 C 0.2037(2) -0.09854(16) 1.01008(12) 0.0307(5) Uani 1 1 d .
H57A H 0.1445 -0.0670 1.0456 0.037 Uiso 1 1 calc R
C58 C 0.1880(2) -0.07040(14) 0.93600(11) 0.0216(4) Uani 1 1 d .
C59 C 0.0996(2) -0.14913(14) 0.67657(12) 0.0274(5) Uani 1 1 d .
H59A H 0.1825 -0.1847 0.6515 0.041 Uiso 1 1 calc R
H59B H 0.0277 -0.1816 0.6867 0.041 Uiso 1 1 calc R
H59C H 0.1213 -0.1401 0.7219 0.041 Uiso 1 1 calc R
C60 C 0.2107(3) 0.21147(17) 0.61301(12) 0.0358(6) Uani 1 1 d .
H60A H 0.2809 0.2243 0.6353 0.054 Uiso 1 1 calc R
H60B H 0.1587 0.2678 0.5855 0.054 Uiso 1 1 calc R
H60C H 0.2555 0.1679 0.5807 0.054 Uiso 1 1 calc R
C61 C -0.4734(2) 0.15227(15) 0.71146(12) 0.0258(5) Uani 1 1 d .
H61A H -0.5075 0.1136 0.6881 0.031 Uiso 1 1 calc R
H61B H -0.5176 0.2164 0.6923 0.031 Uiso 1 1 calc R
C62 C -0.5146(2) 0.13331(16) 0.79243(12) 0.0300(5) Uani 1 1 d .
H62A H -0.5130 0.1855 0.8133 0.036 Uiso 1 1 calc R
H62B H -0.6102 0.1273 0.8015 0.036 Uiso 1 1 calc R
C63 C -0.4729(3) 0.03516(18) 0.90606(13) 0.0376(6) Uani 1 1 d .
H63A H -0.4765 0.0880 0.9267 0.056 Uiso 1 1 calc R
H63B H -0.4097 -0.0186 0.9304 0.056 Uiso 1 1 calc R
H63C H -0.5652 0.0256 0.9126 0.056 Uiso 1 1 calc R
C64 C -0.4211(2) -0.02813(15) 0.79813(13) 0.0322(5) Uani 1 1 d .
H64A H -0.3780 -0.0216 0.7481 0.048 Uiso 1 1 calc R
H64B H -0.5155 -0.0321 0.7995 0.048 Uiso 1 1 calc R
H64C H -0.3679 -0.0834 0.8264 0.048 Uiso 1 1 calc R

loop_
_atom_site_aniso_label
_atom_site_aniso_U_11
_atom_site_aniso_U_22
_atom_site_aniso_U_33
_atom_site_aniso_U_23
_atom_site_aniso_U_13
_atom_site_aniso_U_12
O1 0.0366(9) 0.0212(7) 0.0259(8) 0.0043(6) -0.0146(7) -0.0132(7)
O2 0.0222(8) 0.0210(8) 0.0383(9) -0.0051(7) -0.0081(7) -0.0052(7)
O3 0.0262(8) 0.0167(7) 0.0260(8) 0.0010(6) -0.0036(6) -0.0019(6)
O4 0.0189(8) 0.0313(8) 0.0225(8) -0.0010(6) -0.0037(6) -0.0095(7)
N1 0.0251(10) 0.0218(9) 0.0177(9) 0.0003(7) -0.0058(7) -0.0060(8)
N2 0.0221(9) 0.0158(8) 0.0185(9) -0.0010(7) -0.0050(7) -0.0045(7)
N3 0.0243(10) 0.0143(8) 0.0220(9) -0.0017(7) -0.0052(7) -0.0050(7)
N4 0.0404(12) 0.0289(10) 0.0229(10) -0.0039(8) -0.0068(9) -0.0175(9)
N5 0.0243(10) 0.0211(9) 0.0229(9) 0.0004(7) -0.0082(8) -0.0092(8)
N6 0.0291(11) 0.0189(9) 0.0288(10) 0.0015(8) -0.0023(8) -0.0072(8)
N7 0.0205(10) 0.0224(9) 0.0204(9) 0.0008(7) -0.0087(7) -0.0060(7)
N8 0.0245(10) 0.0232(9) 0.0219(9) 0.0011(7) -0.0033(8) -0.0061(8)
N9 0.0268(10) 0.0180(9) 0.0228(9) -0.0018(7) -0.0051(8) -0.0060(8)
N10 0.0223(10) 0.0181(8) 0.0256(10) -0.0048(7) -0.0067(8) -0.0040(8)
N11 0.0204(10) 0.0236(9) 0.0300(10) -0.0077(8) -0.0050(8) -0.0035(8)
N12 0.0239(10) 0.0250(9) 0.0247(10) -0.0054(8) -0.0040(8) 0.0000(8)
N13 0.0175(9) 0.0212(9) 0.0185(9) -0.0032(7) -0.0029(7) -0.0057(7)
N14 0.0281(11) 0.0286(10) 0.0191(9) -0.0031(8) -0.0042(8) -0.0046(8)
N15 0.0181(9) 0.0204(9) 0.0245(9) -0.0054(7) -0.0063(7) -0.0037(7)
N16 0.0253(10) 0.0330(10) 0.0257(10) -0.0057(8) -0.0041(8) -0.0094(9)
C1 0.0220(11) 0.0153(9) 0.0211(11) -0.0008(8) -0.0042(9) -0.0044(8)
C2 0.0195(11) 0.0181(10) 0.0205(10) -0.0045(8) -0.0052(8) -0.0032(8)
C3 0.0243(12) 0.0157(10) 0.0210(11) -0.0012(8) -0.0058(9) -0.0029(9)
C4 0.0232(12) 0.0176(10) 0.0257(11) -0.0038(8) -0.0041(9) -0.0044(9)
C5 0.0199(11) 0.0224(11) 0.0260(11) -0.0074(9) -0.0052(9) -0.0037(9)
C6 0.0206(11) 0.0185(10) 0.0221(11) -0.0041(8) -0.0049(9) -0.0013(9)
C7 0.0246(12) 0.0198(10) 0.0236(11) -0.0019(9) -0.0098(9) -0.0037(9)
C8 0.0259(12) 0.0196(10) 0.0232(11) 0.0016(8) -0.0089(9) -0.0085(9)
C9 0.0233(12) 0.0211(10) 0.0175(10) 0.0031(8) -0.0081(9) -0.0076(9)
C10 0.0248(12) 0.0203(10) 0.0178(10) 0.0015(8) -0.0058(9) -0.0064(9)
C11 0.0270(12) 0.0203(10) 0.0199(10) 0.0001(8) -0.0069(9) -0.0110(9)
C12 0.0233(12) 0.0280(11) 0.0211(11) -0.0020(9) -0.0078(9) -0.0093(10)
C13 0.0263(12) 0.0252(11) 0.0213(11) -0.0023(9) -0.0085(9) -0.0054(9)
C14 0.0296(12) 0.0191(10) 0.0200(11) -0.0003(8) -0.0105(9) -0.0068(9)
C15 0.0216(11) 0.0194(10) 0.0195(10) -0.0045(8) -0.0025(9) -0.0046(9)
C16 0.0286(13) 0.0250(11) 0.0224(11) 0.0002(9) -0.0073(9) -0.0074(10)
C17 0.0272(13) 0.0326(12) 0.0223(11) -0.0047(9) -0.0094(10) -0.0058(10)
C18 0.0259(12) 0.0249(11) 0.0302(12) -0.0091(9) -0.0059(10) -0.0076(10)
C19 0.0263(12) 0.0181(10) 0.0282(12) -0.0047(9) -0.0064(9) -0.0056(9)
C20 0.0209(11) 0.0173(10) 0.0194(10) -0.0036(8) -0.0047(9) -0.0009(8)
C21 0.0272(12) 0.0221(11) 0.0292(12) -0.0004(9) -0.0119(10) -0.0094(9)
C22 0.0502(17) 0.0313(13) 0.0310(13) -0.0044(10) -0.0120(12) -0.0155(12)
C23 0.0423(15) 0.0255(12) 0.0458(15) -0.0091(11) -0.0192(12) -0.0077(11)
C24 0.0329(14) 0.0184(11) 0.0597(17) -0.0043(11) -0.0079(12) -0.0092(10)
C25 0.0330(14) 0.0207(11) 0.0464(15) -0.0009(10) 0.0022(12) -0.0077(10)
C26 0.0194(11) 0.0182(10) 0.0329(12) -0.0004(9) -0.0059(9) -0.0024(9)
C27 0.0372(14) 0.0214(11) 0.0322(13) -0.0020(9) -0.0109(11) -0.0108(10)
C28 0.0293(13) 0.0343(13) 0.0396(14) -0.0104(11) -0.0159(11) -0.0019(11)
C29 0.0243(12) 0.0249(11) 0.0314(12) 0.0012(9) -0.0101(10) -0.0109(9)
C30 0.0206(12) 0.0285(12) 0.0280(12) 0.0029(9) -0.0053(9) -0.0092(10)
C31 0.0305(13) 0.0247(11) 0.0306(12) 0.0045(9) -0.0067(10) -0.0054(10)
C32 0.0319(14) 0.0359(13) 0.0280(13) -0.0029(10) -0.0017(10) -0.0084(11)
C33 0.0256(12) 0.0146(9) 0.0221(11) -0.0038(8) -0.0091(9) -0.0039(9)
C34 0.0233(12) 0.0187(10) 0.0210(11) -0.0043(8) -0.0047(9) -0.0060(9)
C35 0.0223(11) 0.0200(10) 0.0241(11) -0.0049(8) -0.0086(9) -0.0027(9)
C36 0.0266(12) 0.0175(10) 0.0226(11) -0.0037(8) -0.0098(9) -0.0036(9)
C37 0.0269(12) 0.0187(10) 0.0204(11) -0.0025(8) -0.0068(9) -0.0065(9)
C38 0.0247(12) 0.0183(10) 0.0211(11) -0.0054(8) -0.0086(9) -0.0042(9)
C39 0.0227(12) 0.0207(10) 0.0225(11) -0.0020(8) -0.0072(9) -0.0031(9)
C40 0.0233(12) 0.0187(10) 0.0288(12) -0.0056(9) -0.0078(9) -0.0026(9)
C41 0.0221(11) 0.0168(10) 0.0246(11) -0.0070(8) -0.0073(9) -0.0053(9)
C42 0.0206(11) 0.0198(10) 0.0208(10) -0.0062(8) -0.0040(9) -0.0064(9)
C43 0.0233(11) 0.0184(10) 0.0193(10) -0.0032(8) -0.0079(9) -0.0055(9)
C44 0.0202(11) 0.0270(11) 0.0226(11) -0.0024(9) -0.0067(9) -0.0085(9)
C45 0.0294(13) 0.0268(11) 0.0229(11) -0.0003(9) -0.0078(9) -0.0155(10)
C46 0.0305(13) 0.0193(10) 0.0237(11) -0.0007(8) -0.0125(9) -0.0086(9)
C47 0.0266(12) 0.0248(11) 0.0236(11) -0.0099(9) -0.0025(9) -0.0075(9)
C48 0.0314(14) 0.0303(12) 0.0251(12) -0.0050(10) -0.0019(10) -0.0081(10)
C49 0.0382(15) 0.0382(14) 0.0262(12) -0.0079(10) 0.0029(11) -0.0142(12)
C50 0.0288(14) 0.0474(15) 0.0308(13) -0.0177(11) 0.0047(11) -0.0147(12)
C51 0.0249(13) 0.0357(13) 0.0353(13) -0.0145(11) -0.0045(10) -0.0061(11)
C52 0.0245(12) 0.0244(11) 0.0261(11) -0.0092(9) -0.0047(9) -0.0067(9)
C53 0.0220(12) 0.0226(10) 0.0239(11) -0.0017(9) -0.0050(9) -0.0068(9)
C54 0.0279(13) 0.0289(12) 0.0340(13) -0.0078(10) -0.0055(10) 0.0009(10)
C55 0.0271(13) 0.0243(11) 0.0364(13) 0.0011(10) -0.0099(11) -0.0018(10)
C56 0.0312(13) 0.0337(13) 0.0244(12) 0.0053(10) -0.0087(10) -0.0103(11)
C57 0.0307(14) 0.0362(13) 0.0211(11) -0.0024(10) -0.0029(10) -0.0044(11)
C58 0.0200(11) 0.0224(10) 0.0218(11) -0.0006(9) -0.0029(9) -0.0069(9)
C59 0.0305(13) 0.0216(11) 0.0276(12) 0.0015(9) -0.0096(10) -0.0036(10)
C60 0.0374(15) 0.0445(14) 0.0285(13) 0.0104(11) -0.0115(11) -0.0233(12)
C61 0.0194(11) 0.0259(11) 0.0328(12) -0.0067(9) -0.0077(10) -0.0031(9)
C62 0.0220(12) 0.0345(13) 0.0353(13) -0.0102(10) -0.0029(10) -0.0075(10)
C63 0.0345(15) 0.0522(16) 0.0278(13) -0.0057(11) 0.0014(11) -0.0181(13)
C64 0.0281(13) 0.0323(13) 0.0386(14) -0.0052(11) -0.0035(11) -0.0127(11)

loop_
_atom_type_symbol
_atom_type_description
_atom_type_scat_dispersion_real
_atom_type_scat_dispersion_imag
_atom_type_scat_source
C C 0.0033 0.0016 'International Tables Vol C Tables 4.2.6.8 and 6.1.1.4'
H H 0.0000 0.0000 'International Tables Vol C Tables 4.2.6.8 and 6.1.1.4'
N N 0.0061 0.0033 'International Tables Vol C Tables 4.2.6.8 and 6.1.1.4'
O O 0.0106 0.0060 'International Tables Vol C Tables 4.2.6.8 and 6.1.1.4'

loop_
_geom_angle_atom_site_label_1
_geom_angle_atom_site_label_2
_geom_angle_atom_site_label_3
_geom_angle
C1 O1 H1 105.0
C10 O2 H2 119.3
C33 O3 H3 104.1
C42 O4 H4 116.1
N2 N1 C15 103.01(16)
N1 N2 N3 116.56(16)
N1 N2 C2 121.94(16)
N3 N2 C2 121.49(16)
N2 N3 C20 103.50(16)
N5 N4 C21 102.41(17)
N6 N5 N4 117.59(16)
N6 N5 C11 121.20(17)
N4 N5 C11 121.11(16)
N5 N6 C26 102.19(17)
C29 N7 C7 111.56(16)
C29 N7 C8 111.77(16)
C7 N7 C8 110.00(16)
C30 N8 C31 109.97(17)
C30 N8 C32 109.21(17)
C31 N8 C32 110.98(17)
N10 N9 C47 103.27(17)
N11 N10 N9 116.86(17)
N11 N10 C34 121.22(17)
N9 N10 C34 121.91(17)
N10 N11 C52 102.63(17)
N13 N12 C53 102.59(16)
N12 N13 N14 117.08(16)
N12 N13 C43 120.81(16)
N14 N13 C43 121.44(16)
N13 N14 C58 102.65(17)
C61 N15 C40 111.34(16)
C61 N15 C39 111.49(16)
C40 N15 C39 111.61(16)
C62 N16 C64 110.71(18)
C62 N16 C63 109.72(18)
C64 N16 C63 108.96(18)
O1 C1 C2 123.38(18)
O1 C1 C6 118.11(17)
C2 C1 C6 118.50(18)
C3 C2 C1 121.22(18)
C3 C2 N2 117.83(18)
C1 C2 N2 120.94(17)
C4 C3 C2 120.65(19)
C4 C3 H3C 119.7
C2 C3 H3C 119.7
C3 C4 C5 118.11(19)
C3 C4 C27 120.43(19)
C5 C4 C27 121.45(19)
C4 C5 C6 122.34(19)
C4 C5 H5A 118.8
C6 C5 H5A 118.8
C5 C6 C1 119.17(19)
C5 C6 C7 119.86(19)
C1 C6 C7 120.93(18)
N7 C7 C6 113.46(16)
N7 C7 H7A 108.9
C6 C7 H7A 108.9
N7 C7 H7B 108.9
C6 C7 H7B 108.9
H7A C7 H7B 107.7
N7 C8 C9 112.24(16)
N7 C8 H8A 109.2
C9 C8 H8A 109.2
N7 C8 H8B 109.2
C9 C8 H8B 109.2
H8A C8 H8B 107.9
C14 C9 C10 119.37(19)
C14 C9 C8 121.04(19)
C10 C9 C8 119.55(19)
O2 C10 C11 119.32(18)
O2 C10 C9 123.76(19)
C11 C10 C9 116.91(19)
C12 C11 C10 122.74(19)
C12 C11 N5 118.31(18)
C10 C11 N5 118.92(19)
C11 C12 C13 120.9(2)
C11 C12 H12B 119.6
C13 C12 H12B 119.6
C12 C13 C14 116.7(2)
C12 C13 C28 122.2(2)
C14 C13 C28 121.1(2)
C9 C14 C13 123.4(2)
C9 C14 H14B 118.3
C13 C14 H14B 118.3
N1 C15 C16 130.20(19)
N1 C15 C20 108.75(17)
C16 C15 C20 121.05(19)
C17 C16 C15 117.14(19)
C17 C16 H16A 121.4
C15 C16 H16A 121.4
C16 C17 C18 121.9(2)
C16 C17 H17A 119.1
C18 C17 H17A 119.1
C19 C18 C17 122.1(2)
C19 C18 H18A 118.9
C17 C18 H18A 118.9
C18 C19 C20 116.89(19)
C18 C19 H19A 121.6
C20 C19 H19A 121.6
N3 C20 C19 130.87(19)
N3 C20 C15 108.18(17)
C19 C20 C15 120.93(18)
N4 C21 C26 108.97(19)
N4 C21 C22 129.9(2)
C26 C21 C22 121.1(2)
C23 C22 C21 116.9(2)
C23 C22 H22A 121.5
C21 C22 H22A 121.5
C22 C23 C24 122.1(2)
C22 C23 H23A 119.0
C24 C23 H23A 119.0
C25 C24 C23 121.9(2)
C25 C24 H24A 119.1
C23 C24 H24A 119.1
C24 C25 C26 117.1(2)
C24 C25 H25A 121.4
C26 C25 H25A 121.4
N6 C26 C21 108.84(18)
N6 C26 C25 130.3(2)
C21 C26 C25 120.8(2)
C4 C27 H27A 109.5
C4 C27 H27B 109.5
H27A C27 H27B 109.5
C4 C27 H27C 109.5
H27A C27 H27C 109.5
H27B C27 H27C 109.5
C13 C28 H28A 109.5
C13 C28 H28B 109.5
H28A C28 H28B 109.5
C13 C28 H28C 109.5
H28A C28 H28C 109.5
H28B C28 H28C 109.5
N7 C29 C30 112.13(17)
N7 C29 H29A 109.2
C30 C29 H29A 109.2
N7 C29 H29B 109.2
C30 C29 H29B 109.2
H29A C29 H29B 107.9
N8 C30 C29 113.32(17)
N8 C30 H30A 108.9
C29 C30 H30A 108.9
N8 C30 H30B 108.9
C29 C30 H30B 108.9
H30A C30 H30B 107.7
N8 C31 H31A 109.5
N8 C31 H31B 109.5
H31A C31 H31B 109.5
N8 C31 H31C 109.5
H31A C31 H31C 109.5
H31B C31 H31C 109.5
N8 C32 H32A 109.5
N8 C32 H32B 109.5
H32A C32 H32B 109.5
N8 C32 H32C 109.5
H32A C32 H32C 109.5
H32B C32 H32C 109.5
O3 C33 C34 123.28(18)
O3 C33 C38 118.13(18)
C34 C33 C38 118.57(18)
C33 C34 C35 121.22(19)
C33 C34 N10 120.96(18)
C35 C34 N10 117.82(19)
C36 C35 C34 120.5(2)
C36 C35 H35A 119.8
C34 C35 H35A 119.8
C35 C36 C37 118.05(19)
C35 C36 C59 121.04(19)
C37 C36 C59 120.91(19)
C38 C37 C36 122.6(2)
C38 C37 H37A 118.7
C36 C37 H37A 118.7
C37 C38 C33 118.99(19)
C37 C38 C39 120.46(19)
C33 C38 C39 120.55(18)
N15 C39 C38 112.76(16)
N15 C39 H39A 109.0
C38 C39 H39A 109.0
N15 C39 H39B 109.0
C38 C39 H39B 109.0
H39A C39 H39B 107.8
N15 C40 C41 112.11(16)
N15 C40 H40A 109.2
C41 C40 H40A 109.2
N15 C40 H40B 109.2
C41 C40 H40B 109.2
H40A C40 H40B 107.9
C46 C41 C42 119.90(19)
C46 C41 C40 120.30(18)
C42 C41 C40 119.69(18)
O4 C42 C43 119.49(18)
O4 C42 C41 123.06(18)
C43 C42 C41 117.45(18)
C44 C43 C42 121.80(19)
C44 C43 N13 117.41(18)
C42 C43 N13 120.79(18)
C43 C44 C45 121.0(2)
C43 C44 H44A 119.5
C45 C44 H44A 119.5
C44 C45 C46 117.25(19)
C44 C45 C60 121.5(2)
C46 C45 C60 121.26(19)
C41 C46 C45 122.52(19)
C41 C46 H46A 118.7
C45 C46 H46A 118.7
N9 C47 C52 108.13(19)
N9 C47 C48 130.8(2)
C52 C47 C48 121.1(2)
C49 C48 C47 116.9(2)
C49 C48 H48A 121.6
C47 C48 H48A 121.6
C48 C49 C50 122.0(2)
C48 C49 H49A 119.0
C50 C49 H49A 119.0
C51 C50 C49 122.2(2)
C51 C50 H50A 118.9
C49 C50 H50A 118.9
C50 C51 C52 116.8(2)
C50 C51 H51A 121.6
C52 C51 H51A 121.6
N11 C52 C51 129.9(2)
N11 C52 C47 109.11(19)
C51 C52 C47 121.0(2)
N12 C53 C58 108.75(18)
N12 C53 C54 130.3(2)
C58 C53 C54 121.0(2)
C55 C54 C53 117.0(2)
C55 C54 H54A 121.5
C53 C54 H54A 121.5
C54 C55 C56 121.8(2)
C54 C55 H55A 119.1
C56 C55 H55A 119.1
C57 C56 C55 122.6(2)
C57 C56 H56A 118.7
C55 C56 H56A 118.7
C56 C57 C58 116.2(2)
C56 C57 H57A 121.9
C58 C57 H57A 121.9
N14 C58 C53 108.92(18)
N14 C58 C57 129.6(2)
C53 C58 C57 121.5(2)
C36 C59 H59A 109.5
C36 C59 H59B 109.5
H59A C59 H59B 109.5
C36 C59 H59C 109.5
H59A C59 H59C 109.5
H59B C59 H59C 109.5
C45 C60 H60A 109.5
C45 C60 H60B 109.5
H60A C60 H60B 109.5
C45 C60 H60C 109.5
H60A C60 H60C 109.5
H60B C60 H60C 109.5
N15 C61 C62 112.07(17)
N15 C61 H61A 109.2
C62 C61 H61A 109.2
N15 C61 H61B 109.2
C62 C61 H61B 109.2
H61A C61 H61B 107.9
N16 C62 C61 112.86(18)
N16 C62 H62A 109.0
C61 C62 H62A 109.0
N16 C62 H62B 109.0
C61 C62 H62B 109.0
H62A C62 H62B 107.8
N16 C63 H63A 109.5
N16 C63 H63B 109.5
H63A C63 H63B 109.5
N16 C63 H63C 109.5
H63A C63 H63C 109.5
H63B C63 H63C 109.5
N16 C64 H64A 109.5
N16 C64 H64B 109.5
H64A C64 H64B 109.5
N16 C64 H64C 109.5
H64A C64 H64C 109.5
H64B C64 H64C 109.5

loop_
_geom_bond_atom_site_label_1
_geom_bond_atom_site_label_2
_geom_bond_distance
O1 C1 1.364(2)
O1 H1 0.8867
O2 C10 1.354(2)
O2 H2 0.9910
O3 C33 1.367(2)
O3 H3 0.8829
O4 C42 1.360(2)
O4 H4 0.9601
N1 N2 1.332(2)
N1 C15 1.354(3)
N2 N3 1.341(2)
N2 C2 1.433(3)
N3 C20 1.346(3)
N4 N5 1.334(2)
N4 C21 1.352(3)
N5 N6 1.331(2)
N5 C11 1.442(3)
N6 C26 1.360(3)
N7 C29 1.464(3)
N7 C7 1.467(3)
N7 C8 1.471(2)
N8 C30 1.468(3)
N8 C31 1.470(3)
N8 C32 1.471(3)
N9 N10 1.340(2)
N9 C47 1.354(3)
N10 N11 1.332(2)
N10 C34 1.429(3)
N11 C52 1.359(3)
N12 N13 1.331(2)
N12 C53 1.357(3)
N13 N14 1.332(2)
N13 C43 1.434(2)
N14 C58 1.354(3)
N15 C61 1.461(3)
N15 C40 1.467(3)
N15 C39 1.468(3)
N16 C62 1.465(3)
N16 C64 1.469(3)
N16 C63 1.473(3)
C1 C2 1.401(3)
C1 C6 1.402(3)
C2 C3 1.389(3)
C3 C4 1.385(3)
C3 H3C 0.9500
C4 C5 1.392(3)
C4 C27 1.509(3)
C5 C6 1.392(3)
C5 H5A 0.9500
C6 C7 1.511(3)
C7 H7A 0.9900
C7 H7B 0.9900
C8 C9 1.503(3)
C8 H8A 0.9900
C8 H8B 0.9900
C9 C14 1.384(3)
C9 C10 1.411(3)
C10 C11 1.390(3)
C11 C12 1.382(3)
C12 C13 1.383(3)
C12 H12B 0.9500
C13 C14 1.393(3)
C13 C28 1.507(3)
C14 H14B 0.9500
C15 C16 1.405(3)
C15 C20 1.418(3)
C16 C17 1.368(3)
C16 H16A 0.9500
C17 C18 1.418(3)
C17 H17A 0.9500
C18 C19 1.368(3)
C18 H18A 0.9500
C19 C20 1.411(3)
C19 H19A 0.9500
C21 C26 1.401(3)
C21 C22 1.411(3)
C22 C23 1.363(3)
C22 H22A 0.9500
C23 C24 1.411(4)
C23 H23A 0.9500
C24 C25 1.363(4)
C24 H24A 0.9500
C25 C26 1.414(3)
C25 H25A 0.9500
C27 H27A 0.9800
C27 H27B 0.9800
C27 H27C 0.9800
C28 H28A 0.9800
C28 H28B 0.9800
C28 H28C 0.9800
C29 C30 1.518(3)
C29 H29A 0.9900
C29 H29B 0.9900
C30 H30A 0.9900
C30 H30B 0.9900
C31 H31A 0.9800
C31 H31B 0.9800
C31 H31C 0.9800
C32 H32A 0.9800
C32 H32B 0.9800
C32 H32C 0.9800
C33 C34 1.394(3)
C33 C38 1.403(3)
C34 C35 1.395(3)
C35 C36 1.377(3)
C35 H35A 0.9500
C36 C37 1.394(3)
C36 C59 1.507(3)
C37 C38 1.385(3)
C37 H37A 0.9500
C38 C39 1.509(3)
C39 H39A 0.9900
C39 H39B 0.9900
C40 C41 1.500(3)
C40 H40A 0.9900
C40 H40B 0.9900
C41 C46 1.383(3)
C41 C42 1.404(3)
C42 C43 1.394(3)
C43 C44 1.381(3)
C44 C45 1.389(3)
C44 H44A 0.9500
C45 C46 1.390(3)
C45 C60 1.508(3)
C46 H46A 0.9500
C47 C52 1.411(3)
C47 C48 1.412(3)
C48 C49 1.359(3)
C48 H48A 0.9500
C49 C50 1.419(3)
C49 H49A 0.9500
C50 C51 1.364(3)
C50 H50A 0.9500
C51 C52 1.407(3)
C51 H51A 0.9500
C53 C58 1.396(3)
C53 C54 1.414(3)
C54 C55 1.359(3)
C54 H54A 0.9500
C55 C56 1.411(3)
C55 H55A 0.9500
C56 C57 1.363(3)
C56 H56A 0.9500
C57 C58 1.413(3)
C57 H57A 0.9500
C59 H59A 0.9800
C59 H59B 0.9800
C59 H59C 0.9800
C60 H60A 0.9800
C60 H60B 0.9800
C60 H60C 0.9800
C61 C62 1.523(3)
C61 H61A 0.9900
C61 H61B 0.9900
C62 H62A 0.9900
C62 H62B 0.9900
C63 H63A 0.9800
C63 H63B 0.9800
C63 H63C 0.9800
C64 H64A 0.9800
C64 H64B 0.9800
C64 H64C 0.9800

loop_
_geom_torsion_atom_site_label_1
_geom_torsion_atom_site_label_2
_geom_torsion_atom_site_label_3
_geom_torsion_atom_site_label_4
_geom_torsion
C15 N1 N2 N3 0.3(2)
C15 N1 N2 C2 179.72(18)
N1 N2 N3 C20 -0.1(2)
C2 N2 N3 C20 -179.55(18)
C21 N4 N5 N6 0.0(2)
C21 N4 N5 C11 -176.30(18)
N4 N5 N6 C26 0.1(2)
C11 N5 N6 C26 176.40(18)
C47 N9 N10 N11 0.5(2)
C47 N9 N10 C34 -178.66(18)
N9 N10 N11 C52 -0.4(2)
C34 N10 N11 C52 178.82(17)
C53 N12 N13 N14 0.3(2)
C53 N12 N13 C43 170.95(17)
N12 N13 N14 C58 -0.9(2)
C43 N13 N14 C58 -171.54(17)
O1 C1 C2 C3 179.46(19)
C6 C1 C2 C3 0.1(3)
O1 C1 C2 N2 0.6(3)
C6 C1 C2 N2 -178.70(18)
N1 N2 C2 C3 -2.1(3)
N3 N2 C2 C3 177.29(18)
N1 N2 C2 C1 176.76(18)
N3 N2 C2 C1 -3.8(3)
C1 C2 C3 C4 0.1(3)
N2 C2 C3 C4 179.00(19)
C2 C3 C4 C5 0.0(3)
C2 C3 C4 C27 -178.9(2)
C3 C4 C5 C6 -0.3(3)
C27 C4 C5 C6 178.5(2)
C4 C5 C6 C1 0.6(3)
C4 C5 C6 C7 -177.32(19)
O1 C1 C6 C5 -179.86(19)
C2 C1 C6 C5 -0.5(3)
O1 C1 C6 C7 -2.0(3)
C2 C1 C6 C7 177.42(19)
C29 N7 C7 C6 -62.7(2)
C8 N7 C7 C6 172.66(17)
C5 C6 C7 N7 -70.4(3)
C1 C6 C7 N7 111.7(2)
C29 N7 C8 C9 159.56(18)
C7 N7 C8 C9 -75.9(2)
N7 C8 C9 C14 113.2(2)
N7 C8 C9 C10 -69.0(2)
C14 C9 C10 O2 -179.11(18)
C8 C9 C10 O2 3.1(3)
C14 C9 C10 C11 1.7(3)
C8 C9 C10 C11 -176.04(18)
O2 C10 C11 C12 -179.66(18)
C9 C10 C11 C12 -0.5(3)
O2 C10 C11 N5 -1.4(3)
C9 C10 C11 N5 177.79(17)
N6 N5 C11 C12 -75.8(2)
N4 N5 C11 C12 100.4(2)
N6 N5 C11 C10 105.9(2)
N4 N5 C11 C10 -77.9(2)
C10 C11 C12 C13 -1.1(3)
N5 C11 C12 C13 -179.33(18)
C11 C12 C13 C14 1.2(3)
C11 C12 C13 C28 -179.5(2)
C10 C9 C14 C13 -1.6(3)
C8 C9 C14 C13 176.15(19)
C12 C13 C14 C9 0.1(3)
C28 C13 C14 C9 -179.2(2)
N2 N1 C15 C16 179.6(2)
N2 N1 C15 C20 -0.3(2)
N1 C15 C16 C17 178.7(2)
C20 C15 C16 C17 -1.4(3)
C15 C16 C17 C18 0.2(3)
C16 C17 C18 C19 0.6(3)
C17 C18 C19 C20 -0.2(3)
N2 N3 C20 C19 178.3(2)
N2 N3 C20 C15 -0.1(2)
C18 C19 C20 N3 -179.1(2)
C18 C19 C20 C15 -0.9(3)
N1 C15 C20 N3 0.3(2)
C16 C15 C20 N3 -179.65(19)
N1 C15 C20 C19 -178.29(19)
C16 C15 C20 C19 1.8(3)
N5 N4 C21 C26 -0.1(2)
N5 N4 C21 C22 178.3(2)
N4 C21 C22 C23 -177.2(2)
C26 C21 C22 C23 1.1(3)
C21 C22 C23 C24 -0.8(4)
C22 C23 C24 C25 -0.4(4)
C23 C24 C25 C26 1.4(4)
N5 N6 C26 C21 -0.2(2)
N5 N6 C26 C25 -178.2(2)
N4 C21 C26 N6 0.2(3)
C22 C21 C26 N6 -178.4(2)
N4 C21 C26 C25 178.5(2)
C22 C21 C26 C25 -0.1(3)
C24 C25 C26 N6 176.7(2)
C24 C25 C26 C21 -1.1(3)
C7 N7 C29 C30 175.93(16)
C8 N7 C29 C30 -60.4(2)
C31 N8 C30 C29 -65.1(2)
C32 N8 C30 C29 172.88(18)
N7 C29 C30 N8 -39.4(2)
O3 C33 C34 C35 -179.59(18)
C38 C33 C34 C35 2.1(3)
O3 C33 C34 N10 -0.4(3)
C38 C33 C34 N10 -178.71(18)
N11 N10 C34 C33 174.51(17)
N9 N10 C34 C33 -6.3(3)
N11 N10 C34 C35 -6.3(3)
N9 N10 C34 C35 172.90(17)
C33 C34 C35 C36 -1.2(3)
N10 C34 C35 C36 179.61(18)
C34 C35 C36 C37 -0.1(3)
C34 C35 C36 C59 -179.57(19)
C35 C36 C37 C38 0.3(3)
C59 C36 C37 C38 179.84(19)
C36 C37 C38 C33 0.6(3)
C36 C37 C38 C39 180.00(18)
O3 C33 C38 C37 179.81(17)
C34 C33 C38 C37 -1.8(3)
O3 C33 C38 C39 0.4(3)
C34 C33 C38 C39 178.82(18)
C61 N15 C39 C38 -156.13(17)
C40 N15 C39 C38 78.7(2)
C37 C38 C39 N15 45.6(3)
C33 C38 C39 N15 -135.01(19)
C61 N15 C40 C41 160.68(17)
C39 N15 C40 C41 -74.0(2)
N15 C40 C41 C46 107.3(2)
N15 C40 C41 C42 -68.8(2)
C46 C41 C42 O4 -177.43(18)
C40 C41 C42 O4 -1.3(3)
C46 C41 C42 C43 2.1(3)
C40 C41 C42 C43 178.25(18)
O4 C42 C43 C44 175.61(19)
C41 C42 C43 C44 -4.0(3)
O4 C42 C43 N13 -4.5(3)
C41 C42 C43 N13 175.92(17)
N12 N13 C43 C44 -47.7(3)
N14 N13 C43 C44 122.6(2)
N12 N13 C43 C42 132.4(2)
N14 N13 C43 C42 -57.3(3)
C42 C43 C44 C45 2.9(3)
N13 C43 C44 C45 -177.05(18)
C43 C44 C45 C46 0.2(3)
C43 C44 C45 C60 -179.0(2)
C42 C41 C46 C45 0.8(3)
C40 C41 C46 C45 -175.26(19)
C44 C45 C46 C41 -2.0(3)
C60 C45 C46 C41 177.1(2)
N10 N9 C47 C52 -0.4(2)
N10 N9 C47 C48 179.1(2)
N9 C47 C48 C49 179.5(2)
C52 C47 C48 C49 -1.0(3)
C47 C48 C49 C50 0.7(3)
C48 C49 C50 C51 0.1(4)
C49 C50 C51 C52 -0.6(3)
N10 N11 C52 C51 -179.9(2)
N10 N11 C52 C47 0.1(2)
C50 C51 C52 N11 -179.8(2)
C50 C51 C52 C47 0.2(3)
N9 C47 C52 N11 0.2(2)
C48 C47 C52 N11 -179.37(19)
N9 C47 C52 C51 -179.82(19)
C48 C47 C52 C51 0.6(3)
N13 N12 C53 C58 0.5(2)
N13 N12 C53 C54 -178.2(2)
N12 C53 C54 C55 179.1(2)
C58 C53 C54 C55 0.6(3)
C53 C54 C55 C56 0.1(3)
C54 C55 C56 C57 -0.6(4)
C55 C56 C57 C58 0.3(3)
N13 N14 C58 C53 1.2(2)
N13 N14 C58 C57 179.5(2)
N12 C53 C58 N14 -1.1(2)
C54 C53 C58 N14 177.7(2)
N12 C53 C58 C57 -179.6(2)
C54 C53 C58 C57 -0.8(3)
C56 C57 C58 N14 -177.8(2)
C56 C57 C58 C53 0.4(3)
C40 N15 C61 C62 -68.3(2)
C39 N15 C61 C62 166.37(17)
C64 N16 C62 C61 -57.6(2)
C63 N16 C62 C61 -177.89(18)
N15 C61 C62 N16 -41.3(3)
